data_2212796
loop_
_publ_author_name
'Hu, Sheng-li'
'Wang, Yu-Zhou'
'Gao, Meng'

_publ_section_title
;
 Diethyl 2,5-bis(1,3-benzodioxol-5-yl)furan-3,4-dicarboxylate
;
_journal_coeditor_code BT2295
_journal_issue 4
_journal_name_full 'Acta Crystallographica Section E'
_journal_page_first o1855
_journal_page_last o1856
_journal_paper_doi 10.1107/S1600536807012044
_journal_volume 63
_journal_year 2007
_chemical_formula_iupac 'C24 H20 O9'
_chemical_formula_moiety 'C24 H20 O9'
_chemical_formula_sum 'C24 H20 O9'
_chemical_formula_weight 452.40
_chemical_name_systematic
;
Diethyl 2,5-bis(1,3-benzodioxol-5-yl)furan-3,4-dicarboxylate
;
_space_group_IT_number 2
_symmetry_cell_setting triclinic
_symmetry_space_group_name_Hall '-P 1'
_symmetry_space_group_name_H-M 'P -1'
_atom_sites_solution_hydrogens geom
_atom_sites_solution_primary direct
_atom_sites_solution_secondary difmap
_audit_creation_method SHELXL-97
_cell_angle_alpha 85.684(3)
_cell_angle_beta 84.100(3)
_cell_angle_gamma 64.454(3)
_cell_formula_units_Z 2
_cell_length_a 9.7835(17)
_cell_length_b 10.6602(18)
_cell_length_c 11.3040(19)
_cell_measurement_reflns_used 1687
_cell_measurement_temperature 292(2)
_cell_measurement_theta_max 25.87
_cell_measurement_theta_min 2.31
_cell_volume 1057.4(3)
_computing_cell_refinement SMART
_computing_data_collection 'SMART (Bruker, 2000)'
_computing_data_reduction 'SAINT (Bruker, 2000)'
_computing_molecular_graphics 'SHELXTL (Bruker, 2000)'
_computing_publication_material SHELXTL
_computing_structure_refinement 'SHELXL97 (Sheldrick, 1997)'
_computing_structure_solution 'SHELXS97 (Sheldrick, 1997)'
_diffrn_ambient_temperature 292(2)
_diffrn_measured_fraction_theta_full 0.986
_diffrn_measured_fraction_theta_max 0.986
_diffrn_measurement_device_type 'Bruker SMART CCD area-detector'
_diffrn_measurement_method '\f and \w'
_diffrn_radiation_monochromator graphite
_diffrn_radiation_source 'fine-focus sealed tube'
_diffrn_radiation_type MoK\a
_diffrn_radiation_wavelength 0.71073
_diffrn_reflns_av_R_equivalents 0.0208
_diffrn_reflns_av_sigmaI/netI 0.0399
_diffrn_reflns_limit_h_max 11
_diffrn_reflns_limit_h_min -9
_diffrn_reflns_limit_k_max 12
_diffrn_reflns_limit_k_min -12
_diffrn_reflns_limit_l_max 11
_diffrn_reflns_limit_l_min -13
_diffrn_reflns_number 5360
_diffrn_reflns_theta_full 25.00
_diffrn_reflns_theta_max 25.00
_diffrn_reflns_theta_min 1.81
_exptl_absorpt_coefficient_mu 0.110
_exptl_absorpt_correction_type none
_exptl_crystal_colour colorless
_exptl_crystal_density_diffrn 1.421
_exptl_crystal_density_method 'not measured'
_exptl_crystal_description block
_exptl_crystal_F_000 472
_exptl_crystal_size_max 0.30
_exptl_crystal_size_mid 0.20
_exptl_crystal_size_min 0.10
_refine_diff_density_max 0.270
_refine_diff_density_min -0.242
_refine_ls_extinction_method none
_refine_ls_goodness_of_fit_ref 1.057
_refine_ls_hydrogen_treatment constr
_refine_ls_matrix_type full
_refine_ls_number_parameters 300
_refine_ls_number_reflns 3674
_refine_ls_number_restraints 0
_refine_ls_restrained_S_all 1.057
_refine_ls_R_factor_all 0.0733
_refine_ls_R_factor_gt 0.0549
_refine_ls_shift/su_max 0.000
_refine_ls_shift/su_mean 0.000
_refine_ls_structure_factor_coef Fsqd
_refine_ls_weighting_details 'calc w=1/[\s^2^(Fo^2^)+(0.0761P)^2^+0.2639P] where P=(Fo^2^+2Fc^2^)/3'
_refine_ls_weighting_scheme calc
_refine_ls_wR_factor_gt 0.1373
_refine_ls_wR_factor_ref 0.1606
_reflns_number_gt 2706
_reflns_number_total 3674
_reflns_threshold_expression I>2\s(I)
_cod_data_source_file bt2295.cif
_cod_data_source_block I
_cod_depositor_comments
;
The following automatic conversions were performed:
'_symmetry_cell_setting' value 'Triclinic' changed to 'triclinic'
according to '/home/saulius/struct/CIF-dictionaries/cif_core.dic'
dictionary named 'cif_core.dic' version 2.4.1 from 2010-06-29.

Automatic conversion script
Id: cif_fix_enum 1527 2010-12-29 10:47:43Z saulius 

The following automatic conversions were performed:

'_symmetry_cell_setting' value 'Triclinic' changed to 'triclinic'
according to /home/saulius/struct/CIF-dictionaries/cif_core.dic
dictionary named 'cif_core.dic' version 2.4.1 from 2010-06-29.

Automatic conversion script
Id: cif_fix_values 1715 2011-07-08 13:25:40Z adriana 
;
_cod_database_code 2212796
_cod_database_fobs_code 2212796

loop_
_symmetry_equiv_pos_as_xyz
'x, y, z'
'-x, -y, -z'

loop_
_atom_site_type_symbol
_atom_site_label
_atom_site_fract_x
_atom_site_fract_y
_atom_site_fract_z
_atom_site_U_iso_or_equiv
_atom_site_adp_type
_atom_site_calc_flag
_atom_site_refinement_flags
_atom_site_occupancy
C C1 1.5373(3) -0.2324(3) 0.6319(3) 0.0723(8) Uani d . 1
H H1A 1.6361 -0.2308 0.6199 0.087 Uiso calc R 1
H H1B 1.5236 -0.2623 0.7137 0.087 Uiso calc R 1
C C2 1.4050(3) -0.2483(3) 0.4899(2) 0.0559(7) Uani d . 1
C C3 1.3487(3) -0.2902(3) 0.4042(3) 0.0717(9) Uani d . 1
H H3 1.3909 -0.3825 0.3822 0.086 Uiso calc R 1
C C4 1.2244(3) -0.1883(3) 0.3505(3) 0.0633(8) Uani d . 1
H H4 1.1831 -0.2143 0.2915 0.076 Uiso calc R 1
C C5 1.1598(3) -0.0506(2) 0.3810(2) 0.0459(6) Uani d . 1
C C6 1.2193(3) -0.0105(3) 0.4717(2) 0.0500(6) Uani d . 1
H H6 1.1775 0.0809 0.4960 0.060 Uiso calc R 1
C C7 1.3420(3) -0.1126(3) 0.5226(2) 0.0519(6) Uani d . 1
C C8 1.0338(3) 0.0507(2) 0.3154(2) 0.0430(6) Uani d . 1
C C9 0.9554(3) 0.1929(2) 0.3014(2) 0.0440(6) Uani d . 1
C C10 0.8499(3) 0.2183(2) 0.2132(2) 0.0440(6) Uani d . 1
C C11 0.8699(2) 0.0925(2) 0.1772(2) 0.0430(6) Uani d . 1
C C12 0.8094(2) 0.0436(2) 0.0885(2) 0.0415(5) Uani d . 1
C C13 0.8812(3) -0.0947(2) 0.0560(2) 0.0463(6) Uani d . 1
H H13 0.9668 -0.1548 0.0938 0.056 Uiso calc R 1
C C14 0.8306(3) -0.1465(2) -0.0300(2) 0.0479(6) Uani d . 1
H H14 0.8796 -0.2395 -0.0500 0.057 Uiso calc R 1
C C15 0.7052(3) -0.0546(2) -0.0842(2) 0.0448(6) Uani d . 1
C C16 0.6333(3) 0.0822(2) -0.0553(2) 0.0444(6) Uani d . 1
C C17 0.6797(3) 0.1357(2) 0.0305(2) 0.0479(6) Uani d . 1
H H17 0.6282 0.2288 0.0500 0.057 Uiso calc R 1
C C18 0.5131(3) 0.0519(3) -0.2008(2) 0.0542(7) Uani d . 1
H H18A 0.4165 0.0459 -0.1941 0.065 Uiso calc R 1
H H18B 0.5324 0.0800 -0.2821 0.065 Uiso calc R 1
C C19 0.9734(3) 0.3031(3) 0.3591(2) 0.0543(7) Uani d . 1
C C20 0.8828(4) 0.5466(3) 0.3699(3) 0.0786(10) Uani d . 1
H H20A 0.9853 0.5396 0.3674 0.094 Uiso calc R 1
H H20B 0.8428 0.5511 0.4524 0.094 Uiso calc R 1
C C21 0.7863(4) 0.6721(3) 0.3025(3) 0.0960(12) Uani d . 1
H H21A 0.8266 0.6665 0.2210 0.144 Uiso calc R 1
H H21B 0.7845 0.7529 0.3362 0.144 Uiso calc R 1
H H21C 0.6849 0.6787 0.3064 0.144 Uiso calc R 1
C C22 0.7444(3) 0.3548(3) 0.1607(2) 0.0511(6) Uani d . 1
C C23 0.7199(4) 0.5202(3) 0.0023(3) 0.0942(12) Uani d . 1
H H23A 0.6191 0.5258 -0.0031 0.113 Uiso calc R 1
H H23B 0.7099 0.5996 0.0450 0.113 Uiso calc R 1
C C24 0.7901(6) 0.5223(4) -0.1135(4) 0.1272(17) Uani d . 1
H H24A 0.8950 0.5017 -0.1082 0.191 Uiso calc R 1
H H24B 0.7395 0.6128 -0.1507 0.191 Uiso calc R 1
H H24C 0.7833 0.4538 -0.1602 0.191 Uiso calc R 1
O O1 1.5289(2) -0.3252(2) 0.55368(18) 0.0742(6) Uani d . 1
O O2 1.4214(2) -0.0974(2) 0.60913(17) 0.0750(6) Uani d . 1
O O3 0.98038(17) -0.00952(16) 0.24080(14) 0.0463(4) Uani d . 1
O O4 0.63233(19) -0.08012(18) -0.17055(16) 0.0581(5) Uani d . 1
O O5 0.50915(19) 0.15117(18) -0.12015(16) 0.0609(5) Uani d . 1
O O6 1.0558(3) 0.2901(2) 0.4347(2) 0.1048(9) Uani d . 1
O O7 0.8842(2) 0.42694(18) 0.31612(18) 0.0706(6) Uani d . 1
O O8 0.6144(2) 0.4194(2) 0.1944(2) 0.0845(7) Uani d . 1
O O9 0.8122(2) 0.39163(19) 0.06604(18) 0.0678(6) Uani d . 1

loop_
_atom_site_aniso_label
_atom_site_aniso_U_11
_atom_site_aniso_U_22
_atom_site_aniso_U_33
_atom_site_aniso_U_12
_atom_site_aniso_U_13
_atom_site_aniso_U_23
C1 0.0706(19) 0.075(2) 0.0694(19) -0.0247(17) -0.0327(16) 0.0062(16)
C2 0.0552(15) 0.0494(15) 0.0584(16) -0.0163(13) -0.0196(13) 0.0081(13)
C3 0.081(2) 0.0432(15) 0.086(2) -0.0141(15) -0.0362(17) -0.0051(14)
C4 0.0693(18) 0.0472(15) 0.0741(19) -0.0195(14) -0.0338(15) -0.0023(13)
C5 0.0452(13) 0.0452(14) 0.0484(14) -0.0201(11) -0.0095(11) 0.0033(11)
C6 0.0544(15) 0.0454(14) 0.0476(14) -0.0174(12) -0.0108(12) -0.0018(11)
C7 0.0570(15) 0.0564(16) 0.0442(14) -0.0242(13) -0.0144(12) 0.0014(12)
C8 0.0470(13) 0.0466(14) 0.0400(13) -0.0226(11) -0.0086(10) -0.0059(10)
C9 0.0421(13) 0.0434(13) 0.0472(14) -0.0172(11) -0.0083(11) -0.0052(11)
C10 0.0382(12) 0.0417(13) 0.0505(14) -0.0147(10) -0.0059(10) -0.0042(11)
C11 0.0383(12) 0.0401(13) 0.0488(14) -0.0142(10) -0.0093(10) 0.0010(11)
C12 0.0409(12) 0.0425(13) 0.0439(13) -0.0195(11) -0.0071(10) -0.0025(10)
C13 0.0406(13) 0.0405(13) 0.0566(15) -0.0148(11) -0.0127(11) 0.0018(11)
C14 0.0469(14) 0.0375(13) 0.0579(15) -0.0148(11) -0.0091(12) -0.0070(11)
C15 0.0443(13) 0.0475(14) 0.0465(14) -0.0222(11) -0.0075(11) -0.0029(11)
C16 0.0385(12) 0.0448(14) 0.0489(14) -0.0156(11) -0.0111(10) 0.0013(11)
C17 0.0434(13) 0.0382(13) 0.0597(16) -0.0134(11) -0.0113(12) -0.0032(11)
C18 0.0523(15) 0.0581(16) 0.0528(15) -0.0216(13) -0.0178(12) 0.0015(12)
C19 0.0520(15) 0.0460(15) 0.0626(16) -0.0155(12) -0.0184(13) -0.0028(12)
C20 0.104(2) 0.0448(16) 0.086(2) -0.0220(16) -0.0425(19) -0.0083(15)
C21 0.124(3) 0.0508(18) 0.106(3) -0.0228(19) -0.049(2) 0.0019(18)
C22 0.0466(15) 0.0423(14) 0.0644(17) -0.0153(12) -0.0150(13) -0.0098(12)
C23 0.093(3) 0.0559(19) 0.102(3) -0.0016(17) -0.028(2) 0.0253(19)
C24 0.184(5) 0.087(3) 0.082(3) -0.029(3) -0.039(3) 0.028(2)
O1 0.0739(13) 0.0614(12) 0.0755(13) -0.0121(10) -0.0387(11) 0.0064(10)
O2 0.0831(14) 0.0678(13) 0.0690(13) -0.0198(11) -0.0425(11) -0.0015(10)
O3 0.0466(9) 0.0402(9) 0.0526(10) -0.0169(8) -0.0152(8) 0.0004(7)
O4 0.0570(11) 0.0548(11) 0.0634(11) -0.0201(9) -0.0209(9) -0.0087(9)
O5 0.0537(11) 0.0528(11) 0.0695(12) -0.0108(9) -0.0279(9) -0.0057(9)
O6 0.1208(19) 0.0486(12) 0.144(2) -0.0172(13) -0.0908(18) -0.0086(13)
O7 0.0898(14) 0.0419(10) 0.0794(13) -0.0197(10) -0.0428(11) -0.0023(9)
O8 0.0464(12) 0.0596(13) 0.128(2) -0.0058(10) -0.0014(12) 0.0008(12)
O9 0.0605(12) 0.0492(11) 0.0710(13) -0.0038(9) -0.0088(10) 0.0137(9)

loop_
_atom_type_symbol
_atom_type_description
_atom_type_scat_dispersion_real
_atom_type_scat_dispersion_imag
_atom_type_scat_source
C C 0.0033 0.0016 'International Tables Vol C Tables 4.2.6.8 and 6.1.1.4'
H H 0.0000 0.0000 'International Tables Vol C Tables 4.2.6.8 and 6.1.1.4'
O O 0.0106 0.0060 'International Tables Vol C Tables 4.2.6.8 and 6.1.1.4'

loop_
_geom_angle_atom_site_label_1
_geom_angle_atom_site_label_2
_geom_angle_atom_site_label_3
_geom_angle
O1 C1 O2 108.7(2)
O1 C1 H1A 109.9
O2 C1 H1A 109.9
O1 C1 H1B 109.9
O2 C1 H1B 109.9
H1A C1 H1B 108.3
C3 C2 C7 121.5(2)
C3 C2 O1 128.7(3)
C7 C2 O1 109.8(2)
C2 C3 C4 116.7(3)
C2 C3 H3 121.7
C4 C3 H3 121.7
C5 C4 C3 123.0(2)
C5 C4 H4 118.5
C3 C4 H4 118.5
C4 C5 C6 119.1(2)
C4 C5 C8 119.1(2)
C6 C5 C8 121.8(2)
C7 C6 C5 116.7(2)
C7 C6 H6 121.6
C5 C6 H6 121.6
C2 C7 O2 109.9(2)
C2 C7 C6 123.1(2)
O2 C7 C6 127.1(2)
O3 C8 C9 108.04(19)
O3 C8 C5 113.21(19)
C9 C8 C5 138.7(2)
C8 C9 C10 106.9(2)
C8 C9 C19 129.1(2)
C10 C9 C19 124.0(2)
C11 C10 C9 107.2(2)
C11 C10 C22 124.4(2)
C9 C10 C22 128.3(2)
C10 C11 O3 108.42(19)
C10 C11 C12 136.0(2)
O3 C11 C12 115.57(19)
C13 C12 C17 118.8(2)
C13 C12 C11 120.3(2)
C17 C12 C11 120.9(2)
C14 C13 C12 122.8(2)
C14 C13 H13 118.6
C12 C13 H13 118.6
C15 C14 C13 116.8(2)
C15 C14 H14 121.6
C13 C14 H14 121.6
C16 C15 C14 121.8(2)
C16 C15 O4 110.2(2)
C14 C15 O4 128.0(2)
C15 C16 C17 122.6(2)
C15 C16 O5 110.3(2)
C17 C16 O5 127.0(2)
C16 C17 C12 117.2(2)
C16 C17 H17 121.4
C12 C17 H17 121.4
O4 C18 O5 107.83(18)
O4 C18 H18A 110.1
O5 C18 H18A 110.1
O4 C18 H18B 110.1
O5 C18 H18B 110.1
H18A C18 H18B 108.5
O6 C19 O7 121.3(2)
O6 C19 C9 127.7(2)
O7 C19 C9 111.0(2)
O7 C20 C21 108.0(2)
O7 C20 H20A 110.1
C21 C20 H20A 110.1
O7 C20 H20B 110.1
C21 C20 H20B 110.1
H20A C20 H20B 108.4
C20 C21 H21A 109.5
C20 C21 H21B 109.5
H21A C21 H21B 109.5
C20 C21 H21C 109.5
H21A C21 H21C 109.5
H21B C21 H21C 109.5
O8 C22 O9 123.7(2)
O8 C22 C10 125.4(3)
O9 C22 C10 110.7(2)
C24 C23 O9 109.4(3)
C24 C23 H23A 109.8
O9 C23 H23A 109.8
C24 C23 H23B 109.8
O9 C23 H23B 109.8
H23A C23 H23B 108.2
C23 C24 H24A 109.5
C23 C24 H24B 109.5
H24A C24 H24B 109.5
C23 C24 H24C 109.5
H24A C24 H24C 109.5
H24B C24 H24C 109.5
C2 O1 C1 105.8(2)
C7 O2 C1 105.7(2)
C8 O3 C11 109.46(17)
C15 O4 C18 105.68(18)
C16 O5 C18 105.57(18)
C19 O7 C20 117.2(2)
C22 O9 C23 116.7(2)

loop_
_geom_bond_atom_site_label_1
_geom_bond_atom_site_label_2
_geom_bond_distance
C1 O1 1.409(4)
C1 O2 1.421(3)
C1 H1A 0.9700
C1 H1B 0.9700
C2 C3 1.353(4)
C2 C7 1.368(4)
C2 O1 1.376(3)
C3 C4 1.393(3)
C3 H3 0.9300
C4 C5 1.380(4)
C4 H4 0.9300
C5 C6 1.406(3)
C5 C8 1.468(3)
C6 C7 1.370(3)
C6 H6 0.9300
C7 O2 1.370(3)
C8 O3 1.363(3)
C8 C9 1.378(3)
C9 C10 1.436(3)
C9 C19 1.468(3)
C10 C11 1.357(3)
C10 C22 1.495(3)
C11 O3 1.377(3)
C11 C12 1.448(3)
C12 C13 1.392(3)
C12 C17 1.415(3)
C13 C14 1.381(3)
C13 H13 0.9300
C14 C15 1.367(3)
C14 H14 0.9300
C15 C16 1.366(3)
C15 O4 1.374(3)
C16 C17 1.368(3)
C16 O5 1.373(3)
C17 H17 0.9300
C18 O4 1.433(3)
C18 O5 1.433(3)
C18 H18A 0.9700
C18 H18B 0.9700
C19 O6 1.195(3)
C19 O7 1.318(3)
C20 O7 1.448(3)
C20 C21 1.472(4)
C20 H20A 0.9700
C20 H20B 0.9700
C21 H21A 0.9600
C21 H21B 0.9600
C21 H21C 0.9600
C22 O8 1.192(3)
C22 O9 1.325(3)
C23 C24 1.418(5)
C23 O9 1.459(3)
C23 H23A 0.9700
C23 H23B 0.9700
C24 H24A 0.9600
C24 H24B 0.9600
C24 H24C 0.9600

loop_
_geom_hbond_atom_site_label_D
_geom_hbond_atom_site_label_H
_geom_hbond_atom_site_label_A
_geom_hbond_distance_DH
_geom_hbond_distance_HA
_geom_hbond_distance_DA
_geom_hbond_angle_DHA
C6 H6 O6 0.93 2.13 2.918(3) 142.4
C4 H4 O3 0.93 2.31 2.683(4) 103
C13 H13 O3 0.93 2.41 2.755(3) 102

loop_
_geom_torsion_atom_site_label_1
_geom_torsion_atom_site_label_2
_geom_torsion_atom_site_label_3
_geom_torsion_atom_site_label_4
_geom_torsion
_geom_torsion_publ_flag
C7 C2 C3 C4 0.5(5) ?
O1 C2 C3 C4 -177.5(3) ?
C2 C3 C4 C5 0.2(5) ?
C3 C4 C5 C6 -1.2(4) ?
C3 C4 C5 C8 177.0(3) ?
C4 C5 C6 C7 1.4(4) ?
C8 C5 C6 C7 -176.7(2) ?
C3 C2 C7 O2 -178.9(3) ?
O1 C2 C7 O2 -0.6(3) ?
C3 C2 C7 C6 -0.2(4) ?
O1 C2 C7 C6 178.1(2) ?
C5 C6 C7 C2 -0.7(4) ?
C5 C6 C7 O2 177.7(2) ?
C4 C5 C8 O3 9.0(3) ?
C6 C5 C8 O3 -172.9(2) ?
C4 C5 C8 C9 -166.7(3) .
C6 C5 C8 C9 11.4(4) ?
O3 C8 C9 C10 -0.2(3) ?
C5 C8 C9 C10 175.7(3) ?
O3 C8 C9 C19 -178.2(2) ?
C5 C8 C9 C19 -2.4(5) .
C8 C9 C10 C11 -0.7(3) ?
C19 C9 C10 C11 177.5(2) ?
C8 C9 C10 C22 -176.2(2) ?
C19 C9 C10 C22 2.0(4) ?
C9 C10 C11 O3 1.3(3) ?
C22 C10 C11 O3 177.0(2) ?
C9 C10 C11 C12 -175.7(3) ?
C22 C10 C11 C12 0.0(4) .
C10 C11 C12 C13 164.8(3) .
O3 C11 C12 C13 -12.0(3) ?
C10 C11 C12 C17 -13.2(4) ?
O3 C11 C12 C17 170.0(2) ?
C17 C12 C13 C14 -0.5(4) ?
C11 C12 C13 C14 -178.5(2) ?
C12 C13 C14 C15 0.6(4) ?
C13 C14 C15 C16 0.2(4) ?
C13 C14 C15 O4 -179.2(2) ?
C14 C15 C16 C17 -1.2(4) ?
O4 C15 C16 C17 178.3(2) ?
C14 C15 C16 O5 -178.5(2) ?
O4 C15 C16 O5 1.0(3) ?
C15 C16 C17 C12 1.2(4) ?
O5 C16 C17 C12 178.1(2) ?
C13 C12 C17 C16 -0.4(3) ?
C11 C12 C17 C16 177.6(2) ?
C8 C9 C19 O6 -4.1(5) yes
C10 C9 C19 O6 178.1(3) .
C8 C9 C19 O7 175.6(2) .
C10 C9 C19 O7 -2.2(4) ?
C11 C10 C22 O8 90.2(4) yes
C9 C10 C22 O8 -95.1(3) .
C11 C10 C22 O9 -86.1(3) .
C9 C10 C22 O9 88.7(3) .
C3 C2 O1 C1 -179.5(3) ?
C7 C2 O1 C1 2.3(3) ?
O2 C1 O1 C2 -3.2(3) ?
C2 C7 O2 C1 -1.4(3) ?
C6 C7 O2 C1 180.0(3) ?
O1 C1 O2 C7 2.8(3) ?
C9 C8 O3 C11 1.0(2) ?
C5 C8 O3 C11 -176.03(19) ?
C10 C11 O3 C8 -1.5(3) ?
C12 C11 O3 C8 176.22(19) ?
C16 C15 O4 C18 3.4(3) ?
C14 C15 O4 C18 -177.1(2) ?
O5 C18 O4 C15 -6.3(3) ?
C15 C16 O5 C18 -4.9(3) ?
C17 C16 O5 C18 177.9(2) .
O4 C18 O5 C16 6.9(3) ?
O6 C19 O7 C20 -4.0(4) .
C9 C19 O7 C20 176.3(2) ?
C21 C20 O7 C19 175.4(3) .
O8 C22 O9 C23 0.9(4) ?
C10 C22 O9 C23 177.2(2) ?
C24 C23 O9 C22 -161.7(3) .

loop_
_cod_related_entry_id
_cod_related_entry_database
_cod_related_entry_code
1 ChemSpider 8822632
